data_1505291
loop_
_publ_author_name
'Li, Liwei'
'Clarkson, Guy J.'

_publ_section_title
;
 New bis(benzimidazole) cations for threading through dibenzo-24-crown-8.
;
_journal_issue 3
_journal_name_full 'Organic letters'
_journal_page_first 497
_journal_page_last 500
_journal_paper_doi 10.1021/ol062912x
_journal_volume 9
_journal_year 2007
_chemical_formula_sum 'C42 H54 B2 F8 N6 O12'
_chemical_formula_weight 1008.53
_chemical_name_systematic
; 
 ? 
;
_space_group_IT_number 2
_symmetry_cell_setting triclinic
_symmetry_space_group_name_Hall '-P 1'
_symmetry_space_group_name_H-M 'P -1'
_atom_sites_solution_hydrogens geom
_atom_sites_solution_primary direct
_atom_sites_solution_secondary difmap
_audit_creation_method SHELXL-97
_cell_angle_alpha 81.477(12)
_cell_angle_beta 79.330(15)
_cell_angle_gamma 77.735(12)
_cell_formula_units_Z 1
_cell_length_a 8.8787(16)
_cell_length_b 11.0339(13)
_cell_length_c 12.038(2)
_cell_measurement_reflns_used 5082
_cell_measurement_temperature 180(2)
_cell_measurement_theta_max 26.80
_cell_measurement_theta_min 2.40
_cell_volume 1125.2(3)
_computing_cell_refinement 'SAINT (Siemens, 1995)'
_computing_data_collection 'SMART (Siemens, 1994)'
_computing_data_reduction 'SAINT (Siemens, 1995)'
_computing_molecular_graphics 'SHELXTL (Sheldrick, 1997)'
_computing_publication_material 'SHELXTL (Sheldrick, 1997)'
_computing_structure_refinement 'SHELXL-97 (Sheldrick, 1997)'
_computing_structure_solution 'SHELXS-97 (Sheldrick, 1990)'
_diffrn_ambient_temperature 180(2)
_diffrn_detector_area_resol_mean 8.192
_diffrn_measured_fraction_theta_full 0.992
_diffrn_measured_fraction_theta_max 0.855
_diffrn_measurement_device_type 'Siemens SMART diffractometer'
_diffrn_measurement_method '\w scans'
_diffrn_radiation_monochromator graphite
_diffrn_radiation_source 'fine-focus sealed tube'
_diffrn_radiation_type MoK\a
_diffrn_radiation_wavelength 0.71073
_diffrn_reflns_av_R_equivalents 0.0509
_diffrn_reflns_av_sigmaI/netI 0.0785
_diffrn_reflns_limit_h_max 12
_diffrn_reflns_limit_h_min -12
_diffrn_reflns_limit_k_max 14
_diffrn_reflns_limit_k_min -15
_diffrn_reflns_limit_l_max 16
_diffrn_reflns_limit_l_min -16
_diffrn_reflns_number 12750
_diffrn_reflns_theta_full 25.00
_diffrn_reflns_theta_max 29.40
_diffrn_reflns_theta_min 4.74
_diffrn_standards_decay_% nil
_exptl_absorpt_coefficient_mu 0.129
_exptl_absorpt_correction_T_max 0.9747
_exptl_absorpt_correction_T_min 0.9398
_exptl_absorpt_correction_type multi-scan
_exptl_absorpt_process_details 'SADABS (Sheldrick, 1996)'
_exptl_crystal_colour colourless
_exptl_crystal_density_diffrn 1.488
_exptl_crystal_density_method 'not measured'
_exptl_crystal_description block
_exptl_crystal_F_000 526
_exptl_crystal_size_max 0.40
_exptl_crystal_size_mid 0.20
_exptl_crystal_size_min 0.20
_refine_diff_density_max 0.375
_refine_diff_density_min -0.347
_refine_diff_density_rms 0.078
_refine_ls_extinction_method none
_refine_ls_goodness_of_fit_ref 1.023
_refine_ls_hydrogen_treatment mixed
_refine_ls_matrix_type full
_refine_ls_number_parameters 338
_refine_ls_number_reflns 5323
_refine_ls_number_restraints 12
_refine_ls_restrained_S_all 1.036
_refine_ls_R_factor_all 0.0889
_refine_ls_R_factor_gt 0.0594
_refine_ls_shift/su_max 0.001
_refine_ls_shift/su_mean 0.000
_refine_ls_structure_factor_coef Fsqd
_refine_ls_weighting_details 'calc w=1/[\s^2^(Fo^2^)+(0.0985P)^2^+0.0000P] where P=(Fo^2^+2Fc^2^)/3'
_refine_ls_weighting_scheme calc
_refine_ls_wR_factor_gt 0.1653
_refine_ls_wR_factor_ref 0.1736
_reflns_number_gt 3266
_reflns_number_total 5323
_reflns_threshold_expression >2sigma(I)
_cod_data_source_file ol062912xsi20061229_041259.cif
_cod_data_source_block ll68
_cod_original_sg_symbol_H-M P-1
_cod_database_code 1505291

loop_
_symmetry_equiv_pos_as_xyz
'x, y, z'
'-x, -y, -z'

loop_
_atom_site_label
_atom_site_type_symbol
_atom_site_fract_x
_atom_site_fract_y
_atom_site_fract_z
_atom_site_U_iso_or_equiv
_atom_site_adp_type
_atom_site_occupancy
_atom_site_symmetry_multiplicity
_atom_site_calc_flag
_atom_site_refinement_flags
_atom_site_disorder_assembly
_atom_site_disorder_group
N101 N 0.2013(2) 0.55566(17) 0.41514(17) 0.0203(4) Uani 1 1 d D . .
H101 H 0.184(3) 0.6414(16) 0.401(2) 0.030(7) Uiso 1 1 d D . .
C102 C 0.1159(3) 0.48406(19) 0.3751(2) 0.0191(5) Uani 1 1 d . . .
C103 C 0.0027(3) 0.5155(2) 0.3054(2) 0.0235(5) Uani 1 1 d . . .
H1-A H -0.0331 0.5995 0.2764 0.028 Uiso 1 1 calc R . .
C104 C -0.0556(3) 0.4178(2) 0.2803(2) 0.0259(5) Uani 1 1 d . . .
H10C H -0.1341 0.4351 0.2331 0.031 Uiso 1 1 calc R . .
C105 C -0.0011(3) 0.2929(2) 0.3232(2) 0.0245(5) Uani 1 1 d . . .
H10B H -0.0425 0.2282 0.3028 0.029 Uiso 1 1 calc R . .
C106 C 0.1104(3) 0.2624(2) 0.3939(2) 0.0241(5) Uani 1 1 d . . .
H10A H 0.1457 0.1785 0.4235 0.029 Uiso 1 1 calc R . .
C107 C 0.1686(2) 0.3605(2) 0.4197(2) 0.0195(5) Uani 1 1 d . . .
N108 N 0.2807(2) 0.36465(16) 0.48506(17) 0.0207(4) Uani 1 1 d D . .
H108 H 0.343(3) 0.303(2) 0.522(3) 0.051(9) Uiso 1 1 d D . .
C109 C 0.2997(3) 0.48221(19) 0.4804(2) 0.0193(5) Uani 1 1 d . . .
C110 C 0.4169(3) 0.5223(2) 0.5323(2) 0.0219(5) Uani 1 1 d . . .
H11A H 0.4104 0.4868 0.6131 0.026 Uiso 1 1 calc R . .
H11B H 0.3949 0.6144 0.5292 0.026 Uiso 1 1 calc R . .
C201 C 0.4309(3) 0.89531(19) 0.3889(2) 0.0241(5) Uani 1 1 d . . .
H20O H 0.3590 0.9293 0.3332 0.029 Uiso 1 1 calc R . .
H20P H 0.5054 0.9522 0.3829 0.029 Uiso 1 1 calc R . .
O202 O 0.51441(18) 0.77194(13) 0.36575(14) 0.0220(4) Uani 1 1 d . . .
C203 C 0.5837(3) 0.7678(2) 0.2488(2) 0.0243(5) Uani 1 1 d . . .
H20D H 0.6792 0.7022 0.2435 0.029 Uiso 1 1 calc R . .
H20E H 0.6149 0.8488 0.2181 0.029 Uiso 1 1 calc R . .
C204 C 0.4751(3) 0.74149(19) 0.1777(2) 0.0227(5) Uani 1 1 d . . .
H20F H 0.3709 0.7953 0.1943 0.027 Uiso 1 1 calc R . .
H20G H 0.5160 0.7587 0.0959 0.027 Uiso 1 1 calc R . .
O205 O 0.46328(18) 0.61193(13) 0.20520(14) 0.0232(4) Uani 1 1 d . . .
C206 C 0.3777(3) 0.5681(2) 0.1402(2) 0.0207(5) Uani 1 1 d . . .
C207 C 0.2866(3) 0.6430(2) 0.0652(2) 0.0239(5) Uani 1 1 d . . .
H20A H 0.2785 0.7310 0.0574 0.029 Uiso 1 1 calc R . .
C208 C 0.2071(3) 0.5909(2) 0.0016(2) 0.0255(5) Uani 1 1 d . . .
H20B H 0.1461 0.6431 -0.0503 0.031 Uiso 1 1 calc R . .
C209 C 0.2164(3) 0.4629(2) 0.0135(2) 0.0244(5) Uani 1 1 d . . .
H20C H 0.1613 0.4272 -0.0297 0.029 Uiso 1 1 calc R . .
C210 C 0.3067(3) 0.3870(2) 0.0890(2) 0.0216(5) Uani 1 1 d . . .
H21A H 0.3127 0.2992 0.0974 0.026 Uiso 1 1 calc R . .
C211 C 0.3880(3) 0.4376(2) 0.1522(2) 0.0209(5) Uani 1 1 d . . .
O212 O 0.47891(18) 0.36896(13) 0.22905(14) 0.0229(4) Uani 1 1 d . . .
C213 C 0.5109(3) 0.23641(19) 0.2241(2) 0.0216(5) Uani 1 1 d . . .
H21B H 0.5532 0.2179 0.1451 0.026 Uiso 1 1 calc R . .
H21C H 0.4135 0.2029 0.2489 0.026 Uiso 1 1 calc R . .
C214 C 0.6278(3) 0.1768(2) 0.3011(2) 0.0232(5) Uani 1 1 d . . .
H21D H 0.6781 0.0924 0.2804 0.028 Uiso 1 1 calc R . .
H21E H 0.7100 0.2274 0.2919 0.028 Uiso 1 1 calc R . .
O215 O 0.55199(18) 0.16819(13) 0.41621(14) 0.0226(4) Uani 1 1 d . . .
C216 C 0.6591(3) 0.1148(2) 0.4935(2) 0.0242(5) Uani 1 1 d . . .
H21K H 0.7373 0.1682 0.4885 0.029 Uiso 1 1 calc R . .
H21L H 0.7149 0.0311 0.4739 0.029 Uiso 1 1 calc R . .
B10 B -0.0056(3) 0.8817(2) 0.3030(3) 0.0266(6) Uani 1 1 d D . .
F11 F 0.11776(17) 0.80432(12) 0.35237(15) 0.0389(4) Uani 1 1 d D A .
F12 F 0.0267(3) 0.8647(5) 0.18758(18) 0.0550(12) Uani 0.825(14) 1 d P A 1
F13 F -0.0114(3) 1.00318(19) 0.3140(5) 0.0409(10) Uani 0.825(14) 1 d P A 1
F14 F -0.1450(4) 0.8450(4) 0.3513(5) 0.0366(14) Uani 0.825(14) 1 d P A 1
F12A F 0.021(3) 0.916(2) 0.1902(9) 0.103(10) Uiso 0.175(14) 1 d PD A 2
F13A F -0.0110(19) 0.9873(13) 0.3584(17) 0.051(5) Uiso 0.175(14) 1 d PD A 2
F14A F -0.1406(19) 0.837(3) 0.341(2) 0.067(13) Uiso 0.175(14) 1 d PD A 2
O01 O 0.2715(2) 0.95741(17) -0.02437(18) 0.0448(5) Uani 1 1 d . . .
O02 O 0.3320(2) 1.04394(17) 0.1078(2) 0.0460(6) Uani 1 1 d . . .
N02 N 0.2452(3) 1.03637(19) 0.0412(2) 0.0345(5) Uani 1 1 d . . .
C03 C 0.0971(3) 1.1294(2) 0.0421(3) 0.0376(7) Uani 1 1 d D . .
H03A H 0.0840 1.1636 -0.0362 0.056 Uiso 1 1 calc R . .
H03B H 0.1005 1.1971 0.0853 0.056 Uiso 1 1 calc R . .
H03C H 0.0092 1.0890 0.0778 0.056 Uiso 1 1 calc R . .

loop_
_atom_site_aniso_label
_atom_site_aniso_U_11
_atom_site_aniso_U_22
_atom_site_aniso_U_33
_atom_site_aniso_U_23
_atom_site_aniso_U_13
_atom_site_aniso_U_12
N101 0.0179(10) 0.0167(9) 0.0257(11) -0.0011(8) -0.0068(8) 0.0002(7)
C102 0.0177(11) 0.0186(10) 0.0200(12) -0.0029(9) -0.0025(9) -0.0009(8)
C103 0.0199(12) 0.0245(12) 0.0232(13) -0.0018(9) -0.0041(10) 0.0017(9)
C104 0.0198(12) 0.0317(12) 0.0258(14) -0.0038(10) -0.0080(10) -0.0001(9)
C105 0.0204(12) 0.0271(12) 0.0274(14) -0.0090(10) -0.0028(10) -0.0047(9)
C106 0.0201(12) 0.0206(11) 0.0309(14) -0.0049(10) -0.0031(10) -0.0016(9)
C107 0.0146(11) 0.0201(10) 0.0223(13) -0.0029(9) -0.0041(9) 0.0017(8)
N108 0.0176(10) 0.0157(9) 0.0287(12) -0.0020(8) -0.0088(9) 0.0010(7)
C109 0.0178(11) 0.0166(10) 0.0218(13) -0.0021(9) -0.0033(9) 0.0009(8)
C110 0.0203(12) 0.0181(10) 0.0275(14) -0.0054(9) -0.0057(10) -0.0004(9)
C201 0.0303(13) 0.0144(10) 0.0279(14) -0.0013(9) -0.0144(11) 0.0031(9)
O202 0.0253(9) 0.0151(7) 0.0243(9) -0.0029(6) -0.0074(7) 0.0023(6)
C203 0.0254(13) 0.0203(11) 0.0254(14) 0.0004(9) -0.0052(10) -0.0013(9)
C204 0.0265(12) 0.0164(10) 0.0235(13) -0.0006(9) -0.0067(10) 0.0006(9)
O205 0.0275(9) 0.0165(7) 0.0264(10) -0.0013(6) -0.0106(7) -0.0014(6)
C206 0.0204(12) 0.0211(11) 0.0203(13) -0.0039(9) -0.0049(10) -0.0011(9)
C207 0.0254(13) 0.0178(11) 0.0271(14) -0.0023(9) -0.0062(11) 0.0008(9)
C208 0.0241(12) 0.0239(11) 0.0268(14) -0.0007(10) -0.0102(11) 0.0032(9)
C209 0.0231(12) 0.0288(12) 0.0219(13) -0.0040(10) -0.0082(10) -0.0013(9)
C210 0.0212(12) 0.0192(10) 0.0243(13) -0.0045(9) -0.0042(10) -0.0018(9)
C211 0.0182(11) 0.0210(11) 0.0216(13) -0.0017(9) -0.0053(10) 0.0018(9)
O212 0.0259(9) 0.0174(7) 0.0262(10) -0.0026(6) -0.0108(7) -0.0003(6)
C213 0.0259(12) 0.0155(10) 0.0224(13) -0.0020(9) -0.0060(10) -0.0002(9)
C214 0.0200(12) 0.0211(11) 0.0276(14) -0.0038(9) -0.0042(10) -0.0007(9)
O215 0.0214(8) 0.0214(8) 0.0236(9) -0.0014(6) -0.0096(7) 0.0034(6)
C216 0.0240(12) 0.0201(11) 0.0272(14) -0.0031(9) -0.0125(11) 0.0060(9)
B10 0.0269(15) 0.0216(13) 0.0283(16) 0.0023(11) -0.0091(12) 0.0023(11)
F11 0.0344(8) 0.0231(7) 0.0585(11) 0.0080(7) -0.0219(8) 0.0002(6)
F12 0.0605(18) 0.069(3) 0.0284(15) -0.0121(11) -0.0073(11) 0.0091(13)
F13 0.0400(14) 0.0158(10) 0.062(3) -0.0011(11) -0.0071(13) 0.0023(8)
F14 0.0276(17) 0.0343(16) 0.051(2) 0.0028(11) -0.0158(10) -0.0090(8)
O01 0.0584(14) 0.0271(9) 0.0457(13) -0.0111(9) -0.0036(11) -0.0003(9)
O02 0.0427(12) 0.0357(11) 0.0637(15) -0.0043(10) -0.0256(11) -0.0026(9)
N02 0.0373(13) 0.0228(11) 0.0424(15) -0.0025(10) -0.0069(11) -0.0042(9)
C03 0.0368(16) 0.0275(13) 0.0470(19) -0.0040(12) -0.0157(14) 0.0046(11)

loop_
_atom_type_symbol
_atom_type_description
_atom_type_scat_dispersion_real
_atom_type_scat_dispersion_imag
_atom_type_scat_source
C C 0.0033 0.0016 'International Tables Vol C Tables 4.2.6.8 and 6.1.1.4'
H H 0.0000 0.0000 'International Tables Vol C Tables 4.2.6.8 and 6.1.1.4'
N N 0.0061 0.0033 'International Tables Vol C Tables 4.2.6.8 and 6.1.1.4'
O O 0.0106 0.0060 'International Tables Vol C Tables 4.2.6.8 and 6.1.1.4'
B B 0.0013 0.0007 'International Tables Vol C Tables 4.2.6.8 and 6.1.1.4'
F F 0.0171 0.0103 'International Tables Vol C Tables 4.2.6.8 and 6.1.1.4'

loop_
_geom_angle_atom_site_label_1
_geom_angle_atom_site_label_2
_geom_angle_atom_site_label_3
_geom_angle
_geom_angle_site_symmetry_1
_geom_angle_site_symmetry_3
C109 N101 C102 110.03(18) . .
C109 N101 H101 127.2(17) . .
C102 N101 H101 122.7(17) . .
C103 C102 N101 132.0(2) . .
C103 C102 C107 122.5(2) . .
N101 C102 C107 105.50(19) . .
C104 C103 C102 116.3(2) . .
C104 C103 H1-A 121.8 . .
C102 C103 H1-A 121.8 . .
C103 C104 C105 121.5(2) . .
C103 C104 H10C 119.2 . .
C105 C104 H10C 119.2 . .
C106 C105 C104 121.9(2) . .
C106 C105 H10B 119.1 . .
C104 C105 H10B 119.1 . .
C105 C106 C107 116.7(2) . .
C105 C106 H10A 121.7 . .
C107 C106 H10A 121.7 . .
N108 C107 C106 132.4(2) . .
N108 C107 C102 106.49(19) . .
C106 C107 C102 121.1(2) . .
C109 N108 C107 109.66(18) . .
C109 N108 H108 119(2) . .
C107 N108 H108 131(2) . .
N108 C109 N101 108.30(19) . .
N108 C109 C110 125.36(19) . .
N101 C109 C110 126.23(19) . .
C109 C110 C110 110.1(2) . 2_666
C109 C110 H11A 109.6 . .
C110 C110 H11A 109.6 2_666 .
C109 C110 H11B 109.6 . .
C110 C110 H11B 109.6 2_666 .
H11A C110 H11B 108.2 . .
O202 C201 C216 108.05(18) . 2_666
O202 C201 H20O 110.1 . .
C216 C201 H20O 110.1 2_666 .
O202 C201 H20P 110.1 . .
C216 C201 H20P 110.1 2_666 .
H20O C201 H20P 108.4 . .
C203 O202 C201 112.37(17) . .
O202 C203 C204 112.37(19) . .
O202 C203 H20D 109.1 . .
C204 C203 H20D 109.1 . .
O202 C203 H20E 109.1 . .
C204 C203 H20E 109.1 . .
H20D C203 H20E 107.9 . .
O205 C204 C203 107.70(18) . .
O205 C204 H20F 110.2 . .
C203 C204 H20F 110.2 . .
O205 C204 H20G 110.2 . .
C203 C204 H20G 110.2 . .
H20F C204 H20G 108.5 . .
C206 O205 C204 115.70(17) . .
O205 C206 C207 124.48(19) . .
O205 C206 C211 116.18(19) . .
C207 C206 C211 119.3(2) . .
C206 C207 C208 120.6(2) . .
C206 C207 H20A 119.7 . .
C208 C207 H20A 119.7 . .
C209 C208 C207 120.2(2) . .
C209 C208 H20B 119.9 . .
C207 C208 H20B 119.9 . .
C208 C209 C210 119.7(2) . .
C208 C209 H20C 120.2 . .
C210 C209 H20C 120.2 . .
C211 C210 C209 120.8(2) . .
C211 C210 H21A 119.6 . .
C209 C210 H21A 119.6 . .
O212 C211 C210 124.30(19) . .
O212 C211 C206 116.29(19) . .
C210 C211 C206 119.4(2) . .
C211 O212 C213 114.84(17) . .
O212 C213 C214 108.36(18) . .
O212 C213 H21B 110.0 . .
C214 C213 H21B 110.0 . .
O212 C213 H21C 110.0 . .
C214 C213 H21C 110.0 . .
H21B C213 H21C 108.4 . .
O215 C214 C213 109.81(18) . .
O215 C214 H21D 109.7 . .
C213 C214 H21D 109.7 . .
O215 C214 H21E 109.7 . .
C213 C214 H21E 109.7 . .
H21D C214 H21E 108.2 . .
C214 O215 C216 112.03(17) . .
O215 C216 C201 108.34(18) . 2_666
O215 C216 H21K 110.0 . .
C201 C216 H21K 110.0 2_666 .
O215 C216 H21L 110.0 . .
C201 C216 H21L 110.0 2_666 .
H21K C216 H21L 108.4 . .
F12A B10 F13 85.8(9) . .
F12A B10 F14A 114.7(12) . .
F13 B10 F14A 116.4(13) . .
F12A B10 F14 119.0(10) . .
F13 B10 F14 111.2(3) . .
F13 B10 F12 109.3(3) . .
F14A B10 F12 103.7(13) . .
F14 B10 F12 109.5(3) . .
F12A B10 F11 117.5(10) . .
F13 B10 F11 110.9(3) . .
F14A B10 F11 109.9(11) . .
F14 B10 F11 109.9(3) . .
F12 B10 F11 105.9(2) . .
F12A B10 F13A 107.8(8) . .
F14A B10 F13A 108.8(13) . .
F14 B10 F13A 102.5(8) . .
F12 B10 F13A 131.0(8) . .
F11 B10 F13A 96.4(7) . .
O01 N02 O02 124.7(2) . .
O01 N02 C03 117.9(2) . .
O02 N02 C03 117.5(2) . .
N02 C03 H03A 109.5 . .
N02 C03 H03B 109.5 . .
H03A C03 H03B 109.5 . .
N02 C03 H03C 109.5 . .
H03A C03 H03C 109.5 . .
H03B C03 H03C 109.5 . .

loop_
_geom_bond_atom_site_label_1
_geom_bond_atom_site_label_2
_geom_bond_distance
_geom_bond_site_symmetry_2
N101 C109 1.342(3) .
N101 C102 1.391(3) .
N101 H101 0.921(17) .
C102 C103 1.383(3) .
C102 C107 1.404(3) .
C103 C104 1.382(3) .
C103 H1-A 0.9500 .
C104 C105 1.414(3) .
C104 H10C 0.9500 .
C105 C106 1.380(3) .
C105 H10B 0.9500 .
C106 C107 1.390(3) .
C106 H10A 0.9500 .
C107 N108 1.390(3) .
N108 C109 1.335(3) .
N108 H108 0.902(18) .
C109 C110 1.478(3) .
C110 C110 1.551(4) 2_666
C110 H11A 0.9900 .
C110 H11B 0.9900 .
C201 O202 1.445(3) .
C201 C216 1.493(4) 2_666
C201 H20O 0.9900 .
C201 H20P 0.9900 .
O202 C203 1.432(3) .
C203 C204 1.498(3) .
C203 H20D 0.9900 .
C203 H20E 0.9900 .
C204 O205 1.440(3) .
C204 H20F 0.9900 .
C204 H20G 0.9900 .
O205 C206 1.383(3) .
C206 C207 1.385(3) .
C206 C211 1.411(3) .
C207 C208 1.385(3) .
C207 H20A 0.9500 .
C208 C209 1.384(3) .
C208 H20B 0.9500 .
C209 C210 1.389(3) .
C209 H20C 0.9500 .
C210 C211 1.383(3) .
C210 H21A 0.9500 .
C211 O212 1.375(3) .
O212 C213 1.438(3) .
C213 C214 1.502(3) .
C213 H21B 0.9900 .
C213 H21C 0.9900 .
C214 O215 1.423(3) .
C214 H21D 0.9900 .
C214 H21E 0.9900 .
O215 C216 1.430(3) .
C216 C201 1.493(4) 2_666
C216 H21K 0.9900 .
C216 H21L 0.9900 .
B10 F12A 1.344(8) .
B10 F13 1.356(3) .
B10 F14A 1.368(9) .
B10 F14 1.383(4) .
B10 F12 1.398(4) .
B10 F11 1.405(3) .
B10 F13A 1.415(8) .
O01 N02 1.219(3) .
O02 N02 1.233(3) .
N02 C03 1.486(3) .
C03 H03A 0.9800 .
C03 H03B 0.9800 .
C03 H03C 0.9800 .

loop_
_geom_hbond_atom_site_label_D
_geom_hbond_atom_site_label_H
_geom_hbond_atom_site_label_A
_geom_hbond_distance_DH
_geom_hbond_distance_HA
_geom_hbond_distance_DA
_geom_hbond_angle_DHA
_geom_hbond_site_symmetry_A
N101 H101 F11 0.921(17) 1.814(18) 2.716(2) 166(3) .
N108 H108 O215 0.902(18) 2.40(3) 2.960(2) 120(2) .
C110 H11B O202 0.99 2.65 3.330(3) 126.2 .
N108 H108 O202 0.902(18) 1.99(2) 2.837(2) 156(3) 2_666
C110 H11A O202 0.99 2.77 3.267(3) 111.3 2_666
C110 H11A O205 0.99 2.63 3.536(3) 152.4 2_666
C110 H11B O215 0.99 2.73 3.635(3) 151.7 2_666
